data_9015014
loop_
_publ_author_name
'Olsen, L. A.'
'Balic Zunic, T.'
'Makovicky, E.'

_publ_section_title
;
 High-pressure anisotropic distortion of Pb3Bi2S6: a pressure-induced,
 reversible phase transition with migration of chemical bonds
 Note: P = 7.92 GPa
 Note: occupancies not refined
 Note: phase known as beta-Pb3Bi2S6
;
_journal_name_full 'Inorganic Chemistry'
_journal_page_first 6756
_journal_page_last 6762
_journal_paper_doi 10.1021/ic800380p
_journal_volume 47
_journal_year 2008
_chemical_compound_source Synthetic
_chemical_formula_sum 'Bi2 Pb3 S6'
_chemical_name_mineral Lillianite
_space_group_IT_number 62
_symmetry_space_group_name_Hall '-P 2c 2ab'
_symmetry_space_group_name_H-M 'P b n m'
_cell_angle_alpha 90
_cell_angle_beta 90
_cell_angle_gamma 90
_cell_length_a 10.891
_cell_length_b 22.638
_cell_length_c 3.9926
_cell_formula_units_Z 4
_cell_volume 984.377
_database_code_amcsd 0018405
_exptl_crystal_density_diffrn 8.313
_cod_original_formula_sum 'Pb3 Bi2 S6'
_cod_database_code 9015014

loop_
_space_group_symop_operation_xyz
x,y,z
x,y,1/2-z
-x,-y,1/2+z
1/2+x,1/2-y,1/2+z
1/2-x,1/2+y,1/2-z
1/2-x,1/2+y,z
1/2+x,1/2-y,-z
-x,-y,-z

loop_
_atom_site_label
_atom_site_fract_x
_atom_site_fract_y
_atom_site_fract_z
_atom_site_occupancy
_atom_site_U_iso_or_equiv
PbM1 0.14910 0.03080 0.25000 0.50000 0.01530
BiM1 0.14910 0.03080 0.25000 0.50000 0.01530
PbM2 0.33590 0.36980 0.75000 0.50000 0.01900
BiM2 0.33590 0.36980 0.75000 0.50000 0.01900
PbM3 0.03950 0.43950 0.25000 1.00000 0.01650
PbM4 0.01570 0.27680 0.75000 0.50000 0.02500
BiM4 0.01570 0.27680 0.75000 0.50000 0.02500
PbM5 0.22490 0.14630 0.75000 0.50000 0.01420
BiM5 0.22490 0.14630 0.75000 0.50000 0.01420
S1 0.47900 0.43690 0.25000 1.00000 0.01800
S2 0.40100 0.11080 0.25000 1.00000 0.00500
S3 0.09400 0.18220 0.25000 1.00000 0.00600
S4 0.33600 0.23930 0.75000 1.00000 0.00700
S5 0.15900 0.34390 0.25000 1.00000 0.00300
S6 0.22000 0.48030 0.75000 1.00000 0.01200

loop_
_cod_related_entry_id
_cod_related_entry_database
_cod_related_entry_code
1 AMCSD 0018405
